data_7110484
loop_
_publ_author_name
'Schnebeck, Ralf-Dieter'
'Freisinger, Eva'
'Lippert, Bernhard'

_publ_section_title
;
 Anion pore structure through packing of molecular triangles
;
_journal_issue 8
_journal_name_full 'Chemical Communications'
_journal_page_first 675
_journal_paper_doi 10.1039/a900964g
_journal_year 1999
_chemical_formula_structural '[(enPd)2.5((NH3)2Pt(bpz))3](ClO4)6(NO3)5 * 5H2O'
_chemical_formula_sum 'C14.5 H33 Cl3 N14 O22 Pd1.25 Pt1.5'
_chemical_formula_weight 1287.53
_chemical_name_systematic ?
_space_group_IT_number 68
_symmetry_cell_setting orthorhombic
_symmetry_space_group_name_Hall '-C 2a 2ac'
_symmetry_space_group_name_H-M 'C c c a :2'
_atom_sites_solution_hydrogens geom
_atom_sites_solution_primary patterson
_atom_sites_solution_secondary difmap
_audit_creation_method SHELXL
_cell_angle_alpha 90.00
_cell_angle_beta 90.00
_cell_angle_gamma 90.00
_cell_formula_units_Z 16
_cell_length_a 31.616(6)
_cell_length_b 35.691(7)
_cell_length_c 13.355(3)
_cell_measurement_reflns_used 20205
_cell_measurement_temperature 293(2)
_cell_measurement_theta_max 23.52
_cell_measurement_theta_min 3.00
_cell_volume 15070(5)
_computing_cell_refinement 'DENZO, SCALEPACK (Otwinowski, Minor, 1997)'
_computing_data_collection 'KappaCCD (Nonius BV, Netherlands)'
_computing_data_reduction 'DENZO, SCALEPACK (Otwinowski, Minor, 1997)'
_computing_molecular_graphics 'Siemens SHELXTL-PLUS(VMS)'
_computing_publication_material SHELXL-93
_computing_structure_refinement 'SHELXL-93 (Sheldrick, 1993)'
_computing_structure_solution 'SHELXS-86 (Sheldrick, 1990)'
_diffrn_ambient_temperature 293(2)
_diffrn_detector_area_resol_mean '19 vertical, 18 horizontal'
_diffrn_measurement_device Enraf-Nonius-KappaCCD
_diffrn_measurement_method
;
360 frames via \w-rotation (\D\w\=1\%) and two times 120s per frame
;
_diffrn_radiation_monochromator graphite
_diffrn_radiation_source 'fine-focus sealed tube'
_diffrn_radiation_type MoK\a
_diffrn_radiation_wavelength 0.71069
_diffrn_reflns_av_R_equivalents 0.1895
_diffrn_reflns_av_sigmaI/netI 0.2266
_diffrn_reflns_limit_h_max 35
_diffrn_reflns_limit_h_min -35
_diffrn_reflns_limit_k_max 39
_diffrn_reflns_limit_k_min -40
_diffrn_reflns_limit_l_max 0
_diffrn_reflns_limit_l_min -14
_diffrn_reflns_number 20205
_diffrn_reflns_theta_max 23.52
_diffrn_reflns_theta_min 3.00
_exptl_absorpt_coefficient_mu 6.462
_exptl_absorpt_correction_T_max 0.6978
_exptl_absorpt_correction_T_min 0.1926
_exptl_absorpt_correction_type SCALEPACK
_exptl_crystal_colour reddish-brown
_exptl_crystal_density_diffrn 2.270
_exptl_crystal_description stick
_exptl_crystal_F_000 9912
_exptl_crystal_size_max 0.38
_exptl_crystal_size_mid 0.06
_exptl_crystal_size_min 0.06
_refine_diff_density_max 1.237
_refine_diff_density_min -0.883
_refine_diff_density_rms 0.172
_refine_ls_extinction_coef 0.000022(8)
_refine_ls_extinction_expression Fc^*^=kFc[1+0.001xFc^2^\l^3^/sin(2\q)]^-1/4^
_refine_ls_extinction_method SHELXL
_refine_ls_goodness_of_fit_all 0.834
_refine_ls_goodness_of_fit_obs 1.177
_refine_ls_hydrogen_treatment refU
_refine_ls_matrix_type full
_refine_ls_number_parameters 303
_refine_ls_number_reflns 5549
_refine_ls_number_restraints 47
_refine_ls_restrained_S_all 0.864
_refine_ls_restrained_S_obs 1.166
_refine_ls_R_factor_all 0.1841
_refine_ls_R_factor_obs 0.0613
_refine_ls_shift/esd_max -0.586
_refine_ls_shift/esd_mean 0.074
_refine_ls_structure_factor_coef Fsqd
_refine_ls_weighting_details 'w=1/[\s^2^(Fo^2^)+(0.0696P)^2^+0.0000P] where P=(Fo^2^+2Fc^2^)/3'
_refine_ls_weighting_scheme calc
_refine_ls_wR_factor_all 0.1635
_refine_ls_wR_factor_obs 0.1308
_reflns_number_observed 2083
_reflns_number_total 5555
_reflns_observed_criterion >2sigma(I)
_cod_data_source_file 900964gsup1.cif
_cod_data_source_block 3
_cod_depositor_comments
;
Title provided in the CIF was more detailed than the currently assigned 
publication title, but it was provided using an unrecognised tag '_publ_title'.
The original CIF title:
"A molecular triangle, generated from [enPd(2,2'-bpz-N1,N1')]2+
 and trans-(NH3)2Pt(II), encapsulates a ClO4 and aggregates in
 the solid state in such a way as to form long channels containing
 a string of anions."

Antanas Vaitkus,
2013-02-03

The following automatic conversions were performed:

'_refine_ls_weighting_scheme' value 'calc
w=1/[\s^2^(Fo^2^)+(0.0696P)^2^+0.0000P] where P=(Fo^2^+2Fc^2^)/3' was
changed to 'calc'. New tag '_refine_ls_weighting_details' was
created. The value of the new tag was set to
'w=1/[\s^2^(Fo^2^)+(0.0696P)^2^+0.0000P] where P=(Fo^2^+2Fc^2^)/3'.

Automatic conversion script
Id: cif_fix_values 3143 2015-03-26 13:38:13Z robertas 
;
_cod_original_cell_volume 15069.9(53)
_cod_original_sg_symbol_H-M Ccca
_cod_original_formula_sum 'C14.50 H33 Cl3 N14 O22 Pd1.25 Pt1.50'
_cod_database_code 7110484

loop_
_symmetry_equiv_pos_as_xyz
'x, y, z'
'-x+1/2, -y, z'
'-x, y, -z+1/2'
'x+1/2, -y, -z+1/2'
'x+1/2, y+1/2, z'
'-x+1, -y+1/2, z'
'-x+1/2, y+1/2, -z+1/2'
'x+1, -y+1/2, -z+1/2'
'-x, -y, -z'
'x-1/2, y, -z'
'x, -y, z-1/2'
'-x-1/2, y, z-1/2'
'-x+1/2, -y+1/2, -z'
'x, y+1/2, -z'
'x+1/2, -y+1/2, z-1/2'
'-x, y+1/2, z-1/2'

loop_
_atom_site_aniso_label
_atom_site_aniso_U_11
_atom_site_aniso_U_22
_atom_site_aniso_U_33
_atom_site_aniso_U_23
_atom_site_aniso_U_13
_atom_site_aniso_U_12
Pt1 0.0581(6) 0.0407(5) 0.0717(5) -0.0024(5) 0.0056(5) 0.0029(5)
Pt2 0.0552(9) 0.0407(8) 0.0975(9) 0.000 0.0157(8) 0.000
Pd1 0.0534(12) 0.0509(11) 0.0992(13) 0.0067(10) 0.0170(10) -0.0029(10)
Pd2 0.079(4) 0.030(3) 0.082(3) 0.000 0.003(3) 0.000
N10A 0.110(16) 0.031(10) 0.088(12) -0.010(9) -0.007(11) -0.027(10)
N10B 0.127(18) 0.047(12) 0.101(14) -0.012(10) -0.013(13) -0.007(12)
N10C 0.078(15) 0.105(17) 0.142(17) 0.036(15) 0.026(14) -0.012(13)
Cl1 0.073(6) 0.057(6) 0.081(5) 0.000 0.004(5) 0.000

loop_
_atom_site_label
_atom_site_type_symbol
_atom_site_fract_x
_atom_site_fract_y
_atom_site_fract_z
_atom_site_U_iso_or_equiv
_atom_site_thermal_displace_type
_atom_site_occupancy
_atom_site_calc_flag
_atom_site_refinement_flags
_atom_site_disorder_group
Pt1 Pt 0.39412(3) 0.03156(2) 0.38766(6) 0.0568(3) Uani 1 d . .
Pt2 Pt 0.5000 -0.15615(3) 0.2500 0.0645(4) Uani 1 d S .
Pd1 Pd 0.30552(5) -0.13948(5) 0.45930(13) 0.0678(6) Uani 1 d . .
Pd2 Pd 0.5000 0.18888(12) 0.2500 0.0637(14) Uani 0.50 d SP .
N11 N 0.2858(6) -0.1918(5) 0.4701(13) 0.092(6) Uiso 1 d . .
H11A H 0.2868(6) -0.2033(5) 0.4102(13) 0.073(12) Uiso 1 calc R .
H11B H 0.3019(6) -0.2048(5) 0.5138(13) 0.073(12) Uiso 1 calc R .
N12 N 0.2490(6) -0.1264(5) 0.5145(12) 0.087(6) Uiso 1 d . .
H12A H 0.2525(6) -0.1128(5) 0.5707(12) 0.073(12) Uiso 1 calc R .
H12B H 0.2351(6) -0.1121(5) 0.4699(12) 0.073(12) Uiso 1 calc R .
C11 C 0.2418(12) -0.1888(11) 0.5064(28) 0.213(18) Uiso 1 d . .
H11C H 0.2245(12) -0.1983(11) 0.4521(28) 0.073(12) Uiso 1 calc R .
H11D H 0.2396(12) -0.2071(11) 0.5599(28) 0.073(12) Uiso 1 calc R .
C12 C 0.2227(12) -0.1602(9) 0.5381(26) 0.180(15) Uiso 1 d . .
H12C H 0.2184(12) -0.1622(9) 0.6099(26) 0.073(12) Uiso 1 calc R .
H12D H 0.1953(12) -0.1582(9) 0.5061(26) 0.073(12) Uiso 1 calc R .
C21 C 0.4779(12) 0.2689(10) 0.2580(38) 0.069(14) Uiso 0.50 d P .
N21 N 0.4625(10) 0.2318(9) 0.3012(22) 0.052(9) Uiso 0.50 d P .
N10A N 0.4329(5) 0.0235(4) 0.5039(11) 0.076(6) Uani 1 d . .
H10A H 0.4397(28) -0.0006(6) 0.5079(51) 0.073(12) Uiso 1 calc R .
H10B H 0.4200(14) 0.0306(29) 0.5601(14) 0.073(12) Uiso 1 calc R .
H10C H 0.4563(16) 0.0371(24) 0.4955(41) 0.073(12) Uiso 1 calc R .
N10B N 0.3548(6) 0.0393(4) 0.2738(12) 0.092(6) Uani 1 d . .
H10D H 0.3354(21) 0.0563(23) 0.2906(31) 0.073(12) Uiso 1 calc R .
H10E H 0.3421(26) 0.0178(8) 0.2588(54) 0.073(12) Uiso 1 calc R .
H10F H 0.3692(8) 0.0475(29) 0.2208(27) 0.073(12) Uiso 1 calc R .
N10C N 0.5257(6) -0.1563(5) 0.3882(13) 0.109(7) Uani 1 d . .
H10G H 0.5193(29) -0.1777(14) 0.4191(33) 0.073(12) Uiso 1 calc R .
H10H H 0.5156(26) -0.1371(18) 0.4232(29) 0.073(12) Uiso 1 calc R .
H10I H 0.5537(6) -0.1542(31) 0.3833(13) 0.073(12) Uiso 1 calc R .
N1 N 0.3620(5) -0.1493(5) 0.3939(12) 0.072(5) Uiso 1 d . .
C2 C 0.3846(7) -0.1179(6) 0.3748(14) 0.059(6) Uiso 1 d . .
C3 C 0.4241(7) -0.1215(6) 0.3286(13) 0.064(6) Uiso 1 d . .
H3 H 0.4385(7) -0.0999(6) 0.3095(13) 0.073(12) Uiso 1 calc R .
N4 N 0.4418(6) -0.1547(5) 0.3111(12) 0.073(5) Uiso 1 d . .
C5 C 0.4204(8) -0.1859(8) 0.3385(16) 0.101(8) Uiso 1 d . .
H5 H 0.4327(8) -0.2092(8) 0.3281(16) 0.073(12) Uiso 1 calc R .
C6 C 0.3811(8) -0.1839(8) 0.3810(18) 0.111(9) Uiso 1 d . .
H6 H 0.3673(8) -0.2057(8) 0.4011(18) 0.073(12) Uiso 1 calc R .
N1' N 0.3265(5) -0.0861(5) 0.4459(10) 0.061(5) Uiso 1 d . .
C2' C 0.3649(6) -0.0835(5) 0.4007(12) 0.047(5) Uiso 1 d . .
C3' C 0.3848(6) -0.0495(5) 0.3825(13) 0.050(5) Uiso 1 d . .
H3' H 0.4106(6) -0.0488(5) 0.3493(13) 0.073(12) Uiso 1 calc R .
N4' N 0.3657(5) -0.0164(5) 0.4146(10) 0.062(5) Uiso 1 d . .
C5' C 0.3271(7) -0.0202(6) 0.4605(13) 0.069(6) Uiso 1 d . .
H5' H 0.3134(7) 0.0013(6) 0.4828(13) 0.073(12) Uiso 1 calc R .
C6' C 0.3076(7) -0.0549(6) 0.4750(13) 0.065(6) Uiso 1 d . .
H6' H 0.2811(7) -0.0560(6) 0.5054(13) 0.073(12) Uiso 1 calc R .
N1A N 0.4664(6) 0.1460(5) 0.3052(12) 0.077(5) Uiso 1 d . .
C2A C 0.4790(6) 0.1114(6) 0.2785(14) 0.068(7) Uiso 1 d . .
C3A C 0.4584(6) 0.0795(5) 0.3043(12) 0.050(5) Uiso 1 d . .
H3A H 0.4695(6) 0.0565(5) 0.2839(12) 0.073(12) Uiso 1 calc R .
N4A N 0.4234(5) 0.0799(4) 0.3570(10) 0.055(4) Uiso 1 d . .
C5A C 0.4077(7) 0.1135(6) 0.3883(14) 0.068(6) Uiso 1 d . .
H5A H 0.3834(7) 0.1149(6) 0.4274(14) 0.073(12) Uiso 1 calc R .
C6A C 0.4295(7) 0.1452(6) 0.3589(14) 0.077(7) Uiso 1 d . .
H6A H 0.4180(7) 0.1682(6) 0.3774(14) 0.073(12) Uiso 1 calc R .
Cl1 Cl 0.5000 -0.0283(2) 0.2500 0.070(2) Uani 1 d S .
O11 O 0.5038(11) 0.0002(10) 0.3279(24) 0.101(5) Uiso 0.50 d P .
O12 O 0.4818(11) -0.0126(10) 0.3399(26) 0.101(5) Uiso 0.50 d P .
O13 O 0.4768(12) -0.0587(10) 0.2172(23) 0.101(5) Uiso 0.50 d P .
O14 O 0.4553(12) -0.0415(10) 0.2313(23) 0.101(5) Uiso 0.50 d P .
Cl2 Cl 0.1537(3) 0.0701(3) 0.1355(7) 0.151(3) Uiso 1 d . .
O21 O 0.1757(8) 0.0736(7) 0.0370(17) 0.186(5) Uiso 1 d . .
O22 O 0.1442(8) 0.0322(7) 0.1558(17) 0.186(5) Uiso 1 d . .
O23 O 0.1744(8) 0.0913(7) 0.2053(18) 0.186(5) Uiso 1 d . .
O24 O 0.1168(8) 0.0914(7) 0.1198(17) 0.186(5) Uiso 1 d . .
Cl3 Cl 0.2243(5) -0.1067(4) 0.2666(11) 0.249(13) Uiso 0.50 d PD 1
O31 O 0.2241(12) -0.0805(9) 0.1958(25) 0.196(11) Uiso 0.50 d PD 1
O32 O 0.2207(12) -0.0905(10) 0.3558(23) 0.196(11) Uiso 0.50 d PD 1
O33 O 0.2603(10) -0.1257(11) 0.2622(28) 0.196(11) Uiso 0.50 d PD 1
O34 O 0.1921(11) -0.1299(10) 0.2528(26) 0.196(11) Uiso 0.50 d PD 1
O3W O 0.2702(18) -0.0688(15) 0.8317(40) 0.204(24) Uiso 0.50 d P 2
O4W O 0.2659(18) -0.1396(15) 0.7679(39) 0.194(21) Uiso 0.50 d P 2
Cl4 Cl 0.3785(6) 0.2128(5) 0.5649(15) 0.260(6) Uiso 1 d D .
O41 O 0.3831(42) 0.1720(9) 0.5916(56) 0.199(8) Uiso 0.50 d PD .
O41A O 0.3796(80) 0.1749(20) 0.6152(120) 0.199(8) Uiso 0.25 d PD .
O42 O 0.3721(19) 0.2086(17) 0.6757(16) 0.199(8) Uiso 0.50 d PD .
O43 O 0.3757(19) 0.2184(16) 0.4537(16) 0.199(8) Uiso 0.50 d PD .
O44 O 0.3432(13) 0.2376(12) 0.5293(42) 0.199(8) Uiso 0.50 d PD .
O45 O 0.4134(13) 0.2293(13) 0.5025(37) 0.199(8) Uiso 0.50 d PD .
O46 O 0.3410(12) 0.2326(14) 0.6090(44) 0.199(8) Uiso 0.50 d PD .
O47 O 0.4140(12) 0.2288(13) 0.6267(36) 0.199(8) Uiso 0.50 d PD .
O48 O 0.3765(36) 0.1744(15) 0.5202(78) 0.199(8) Uiso 0.25 d PD .
N50 N 0.3564(10) -0.2054(9) 0.6596(25) 0.243(7) Uiso 0.50 d PD .
O51 O 0.3431(15) -0.1863(12) 0.7266(32) 0.243(7) Uiso 0.50 d PD .
O52 O 0.3871(13) -0.1957(14) 0.6136(36) 0.243(7) Uiso 0.50 d PD .
O53 O 0.3388(15) -0.2341(11) 0.6383(37) 0.243(7) Uiso 0.50 d PD .
N60 N 0.5332(8) 0.0845(7) 0.4755(19) 0.145(10) Uiso 1 d D .
O61 O 0.5463(6) 0.1163(6) 0.4524(13) 0.131(7) Uiso 1 d D .
O62 O 0.4976(10) 0.0859(7) 0.5145(20) 0.217(11) Uiso 1 d D .
O63 O 0.5567(8) 0.0622(7) 0.4317(17) 0.183(10) Uiso 1 d D .
N70 N 0.0000 0.2500 0.4464(47) 0.243(7) Uiso 1 d S .
O71 O 0.0087(9) 0.2207(8) 0.5010(19) 0.243(7) Uiso 1 d . .
O72 O 0.0000 0.2500 0.3527(34) 0.243(7) Uiso 1 d S .
N80 N 0.2864(10) -0.2250(8) 0.2787(23) 0.243(7) Uiso 0.50 d PD .
O81 O 0.3053(14) -0.1969(10) 0.2572(38) 0.243(7) Uiso 0.50 d PD .
O83 O 0.3056(14) -0.2522(11) 0.3060(35) 0.243(7) Uiso 0.50 d PD .
O82 O 0.2487(10) -0.2263(12) 0.2700(39) 0.243(7) Uiso 0.50 d PD .
O1W O 0.1226(9) -0.1074(8) 0.1449(20) 0.241(12) Uiso 1 d . .
O2W O 0.2500 0.0000 0.2521(55) 0.215(30) Uiso 0.50 d SP .
O2WA O 0.2500 0.0000 0.6294(41) 0.152(20) Uiso 0.50 d SP .

loop_
_atom_type_symbol
_atom_type_description
_atom_type_scat_dispersion_real
_atom_type_scat_dispersion_imag
_atom_type_scat_source
C C 0.0033 0.0016 'International Tables Vol C Tables 4.2.6.8 and 6.1.1.4'
H H 0.0000 0.0000 'International Tables Vol C Tables 4.2.6.8 and 6.1.1.4'
N N 0.0061 0.0033 'International Tables Vol C Tables 4.2.6.8 and 6.1.1.4'
O O 0.0106 0.0060 'International Tables Vol C Tables 4.2.6.8 and 6.1.1.4'
Cl Cl 0.1484 0.1585 'International Tables Vol C Tables 4.2.6.8 and 6.1.1.4'
Pd Pd -0.9988 1.0072 'International Tables Vol C Tables 4.2.6.8 and 6.1.1.4'
Pt Pt -1.7033 8.3905 'International Tables Vol C Tables 4.2.6.8 and 6.1.1.4'

loop_
_geom_angle_atom_site_label_1
_geom_angle_atom_site_label_2
_geom_angle_atom_site_label_3
_geom_angle
_geom_angle_site_symmetry_1
_geom_angle_site_symmetry_3
N4' Pt1 N10B 88.6(6) . .
N4' Pt1 N10A 90.8(6) . .
N10B Pt1 N10A 179.0(7) . .
N4' Pt1 N4A 178.7(6) . .
N10B Pt1 N4A 90.7(6) . .
N10A Pt1 N4A 89.9(6) . .
N10C Pt2 N10C 179.7(10) . 3_655
N10C Pt2 N4 89.9(7) . .
N10C Pt2 N4 90.1(7) 3_655 .
N10C Pt2 N4 90.1(7) . 3_655
N10C Pt2 N4 89.9(7) 3_655 3_655
N4 Pt2 N4 177.1(11) . 3_655
N11 Pd1 N12 84.9(7) . .
N11 Pd1 N1 98.4(7) . .
N12 Pd1 N1 175.0(7) . .
N11 Pd1 N1' 178.8(7) . .
N12 Pd1 N1' 96.1(7) . .
N1 Pd1 N1' 80.5(7) . .
C21 Pd2 C21 50.3(24) 6 8_455
C21 Pd2 N1A 153.0(18) 6 .
C21 Pd2 N1A 119.5(15) 8_455 .
C21 Pd2 N1A 119.5(15) 6 3_655
C21 Pd2 N1A 153.0(18) 8_455 3_655
N1A Pd2 N1A 80.4(11) . 3_655
C21 Pd2 N21 63.0(16) 6 .
C21 Pd2 N21 26.3(17) 8_455 .
N1A Pd2 N21 98.1(10) . .
N1A Pd2 N21 176.5(10) 3_655 .
C21 Pd2 N21 26.3(17) 6 3_655
C21 Pd2 N21 63.0(16) 8_455 3_655
N1A Pd2 N21 176.5(10) . 3_655
N1A Pd2 N21 98.1(10) 3_655 3_655
N21 Pd2 N21 83.6(17) . 3_655
C11 N11 Pd1 104.6(19) . .
C11 N11 H11A 110.8(17) . .
Pd1 N11 H11A 110.9(5) . .
C11 N11 H11B 110.8(18) . .
Pd1 N11 H11B 110.9(5) . .
H11A N11 H11B 108.9 . .
C12 N12 Pd1 112.8(17) . .
C12 N12 H12A 109.0(15) . .
Pd1 N12 H12A 109.0(5) . .
C12 N12 H12B 109.0(16) . .
Pd1 N12 H12B 109.1(5) . .
H12A N12 H12B 107.8 . .
C12 C11 N11 128.4(37) . .
C12 C11 H11C 105.1(27) . .
N11 C11 H11C 105.2(17) . .
C12 C11 H11D 105.3(26) . .
N11 C11 H11D 105.2(17) . .
H11C C11 H11D 105.9 . .
C11 C12 N12 108.4(33) . .
C11 C12 H12C 109.8(26) . .
N12 C12 H12C 110.1(15) . .
C11 C12 H12D 110.0(27) . .
N12 C12 H12D 110.1(16) . .
H12C C12 H12D 108.4 . .
N21 C21 C21 80.9(43) 8_455 8_455
N21 C21 C21 113.0(60) 8_455 3_655
C21 C21 C21 88.7(13) 8_455 3_655
N21 C21 N21 97.6(44) 8_455 .
C21 C21 N21 36.9(23) 8_455 .
C21 C21 N21 111.9(24) 3_655 .
N21 C21 Pd2 100.9(44) 8_455 6
C21 C21 Pd2 152.2(26) 8_455 6
C21 C21 Pd2 64.9(12) 3_655 6
N21 C21 Pd2 160.9(41) . 6
N21 C21 C21 111.0(34) 8_455 6
C21 C21 C21 46.7(23) 8_455 6
C21 C21 C21 44.7(24) 3_655 6
N21 C21 C21 68.0(22) . 6
Pd2 C21 C21 109.1(29) 6 6
C21 N21 C21 62.2(40) 8_455 .
C21 N21 Pd2 52.7(33) 8_455 .
C21 N21 Pd2 109.7(24) . .
Pt1 N10A H10A 109.5(4) . .
Pt1 N10A H10B 109.5(5) . .
H10A N10A H10B 109.5 . .
Pt1 N10A H10C 109.5(4) . .
H10A N10A H10C 109.5 . .
H10B N10A H10C 109.5 . .
Pt1 N10B H10D 109.5(5) . .
Pt1 N10B H10E 109.5(4) . .
H10D N10B H10E 109.4 . .
Pt1 N10B H10F 109.5(5) . .
H10D N10B H10F 109.4 . .
H10E N10B H10F 109.4 . .
Pt2 N10C H10G 109.5(5) . .
Pt2 N10C H10H 109.5(5) . .
H10G N10C H10H 109.5 . .
Pt2 N10C H10I 109.5(5) . .
H10G N10C H10I 109.5 . .
H10H N10C H10I 109.5 . .
C2 N1 C6 119.0(20) . .
C2 N1 Pd1 113.9(14) . .
C6 N1 Pd1 126.4(17) . .
N1 C2 C3 118.6(19) . .
N1 C2 C2' 116.0(19) . .
C3 C2 C2' 125.3(20) . .
N4 C3 C2 122.2(20) . .
N4 C3 H3 118.9(13) . .
C2 C3 H3 118.9(12) . .
C3 N4 C5 118.4(21) . .
C3 N4 Pt2 118.5(15) . .
C5 N4 Pt2 123.1(17) . .
N4 C5 C6 121.7(27) . .
N4 C5 H5 119.2(15) . .
C6 C5 H5 119.2(18) . .
C5 C6 N1 119.5(27) . .
C5 C6 H6 120.3(18) . .
N1 C6 H6 120.3(14) . .
C6' N1' C2' 118.6(18) . .
C6' N1' Pd1 128.2(15) . .
C2' N1' Pd1 113.3(13) . .
N1' C2' C3' 122.8(18) . .
N1' C2' C2 116.3(18) . .
C3' C2' C2 120.9(18) . .
N4' C3' C2' 119.4(17) . .
N4' C3' H3' 120.3(10) . .
C2' C3' H3' 120.3(11) . .
C5' N4' C3' 116.1(17) . .
C5' N4' Pt1 125.1(15) . .
C3' N4' Pt1 118.9(13) . .
N4' C5' C6' 122.9(20) . .
N4' C5' H5' 118.6(12) . .
C6' C5' H5' 118.5(13) . .
N1' C6' C5' 120.3(20) . .
N1' C6' H6' 119.8(12) . .
C5' C6' H6' 119.9(13) . .
C2A N1A C6A 111.8(19) . .
C2A N1A Pd2 116.6(15) . .
C6A N1A Pd2 131.3(16) . .
N1A C2A C3A 124.3(19) . .
N1A C2A C2A 112.8(12) . 3_655
C3A C2A C2A 122.8(12) . 3_655
N4A C3A C2A 122.0(19) . .
N4A C3A H3A 119.0(11) . .
C2A C3A H3A 119.0(12) . .
C3A N4A C5A 118.9(18) . .
C3A N4A Pt1 119.4(14) . .
C5A N4A Pt1 121.7(14) . .
N4A C5A C6A 116.8(20) . .
N4A C5A H5A 121.6(11) . .
C6A C5A H5A 121.6(13) . .
N1A C6A C5A 126.1(22) . .
N1A C6A H6A 116.9(13) . .
C5A C6A H6A 116.9(13) . .
O13 Cl1 O13 76.3(28) . 3_655
O13 Cl1 O12 110.9(20) . .
O13 Cl1 O12 104.6(19) 3_655 .
O13 Cl1 O12 104.6(19) . 3_655
O13 Cl1 O12 110.9(20) 3_655 3_655
O12 Cl1 O12 134.5(28) . 3_655
O13 Cl1 O11 144.8(20) . .
O13 Cl1 O11 106.2(19) 3_655 .
O12 Cl1 O11 34.0(17) . .
O12 Cl1 O11 106.8(19) 3_655 .
O13 Cl1 O11 106.2(19) . 3_655
O13 Cl1 O11 144.8(20) 3_655 3_655
O12 Cl1 O11 106.8(19) . 3_655
O12 Cl1 O11 34.0(17) 3_655 3_655
O11 Cl1 O11 91.6(26) . 3_655
O13 Cl1 O14 107.7(23) . 3_655
O13 Cl1 O14 37.5(16) 3_655 3_655
O12 Cl1 O14 110.8(18) . 3_655
O12 Cl1 O14 83.4(18) 3_655 3_655
O11 Cl1 O14 91.3(19) . 3_655
O11 Cl1 O14 114.3(19) 3_655 3_655
O13 Cl1 O14 37.5(16) . .
O13 Cl1 O14 107.7(23) 3_655 .
O12 Cl1 O14 83.4(18) . .
O12 Cl1 O14 110.8(18) 3_655 .
O11 Cl1 O14 114.3(19) . .
O11 Cl1 O14 91.3(19) 3_655 .
O14 Cl1 O14 143.7(27) 3_655 .
O12 O11 Cl1 71.9(39) . .
O11 O12 Cl1 74.1(40) . .
O14 O13 Cl1 78.8(36) . .
O14 O13 O13 121.4(39) . 3_655
Cl1 O13 O13 51.8(14) . 3_655
O13 O14 Cl1 63.8(34) . .
O23 Cl2 O24 101.4(16) . .
O23 Cl2 O22 120.1(16) . .
O24 Cl2 O22 111.8(17) . .
O23 Cl2 O21 109.3(16) . .
O24 Cl2 O21 102.0(14) . .
O22 Cl2 O21 110.4(15) . .
O33 Cl3 O34 109.3(5) . .
O33 Cl3 O32 109.6(5) . .
O34 Cl3 O32 109.3(5) . .
O33 Cl3 O31 109.5(5) . .
O34 Cl3 O31 109.6(5) . .
O32 Cl3 O31 109.5(5) . .
O46 Cl4 O43 106.1(35) . .
O46 Cl4 O45 127.7(34) . .
O43 Cl4 O45 56.0(25) . .
O46 Cl4 O41A 105.5(82) . .
O43 Cl4 O41A 124.1(75) . .
O45 Cl4 O41A 125.5(92) . .
O46 Cl4 O44 42.2(26) . .
O43 Cl4 O44 64.2(27) . .
O45 Cl4 O44 97.9(33) . .
O41A Cl4 O44 133.4(100) . .
O46 Cl4 O42 63.5(27) . .
O43 Cl4 O42 168.7(39) . .
O45 Cl4 O42 133.3(36) . .
O41A Cl4 O42 58.4(58) . .
O44 Cl4 O42 105.7(34) . .
O46 Cl4 O41 116.1(51) . .
O43 Cl4 O41 111.6(39) . .
O45 Cl4 O41 116.1(49) . .
O41A Cl4 O41 13.3(86) . .
O44 Cl4 O41 135.8(59) . .
O42 Cl4 O41 71.6(42) . .
O46 Cl4 O47 101.3(32) . .
O43 Cl4 O47 122.3(35) . .
O45 Cl4 O47 67.0(28) . .
O41A Cl4 O47 94.5(95) . .
O44 Cl4 O47 120.2(33) . .
O42 Cl4 O47 66.4(27) . .
O41 Cl4 O47 99.5(54) . .
O46 Cl4 O48 123.7(52) . .
O43 Cl4 O48 74.0(45) . .
O45 Cl4 O48 99.7(50) . .
O41A Cl4 O48 50.1(76) . .
O44 Cl4 O48 112.4(51) . .
O42 Cl4 O48 107.3(50) . .
O41 Cl4 O48 38.1(51) . .
O47 Cl4 O48 126.7(53) . .
O41A O41 O48 141.9(100) . .
O41A O41 Cl4 84.1(52) . .
O48 O41 Cl4 70.5(27) . .
O41 O41A O42 142.2(100) . .
O41 O41A Cl4 82.6(45) . .
O42 O41A Cl4 60.5(28) . .
O41 O41A O48 28.3(100) . .
O42 O41A O48 123.3(60) . .
Cl4 O41A O48 64.5(41) . .
O41A O42 Cl4 61.1(31) . .
O41A O42 O47 90.4(86) . .
Cl4 O42 O47 56.9(14) . .
O41A O42 O46 103.7(80) . .
Cl4 O42 O46 58.3(14) . .
O47 O42 O46 92.2(30) . .
O45 O43 Cl4 62.0(13) . .
O45 O43 O44 97.7(32) . .
Cl4 O43 O44 57.9(14) . .
O45 O43 O48 90.1(41) . .
Cl4 O43 O48 52.9(22) . .
O44 O43 O48 94.1(37) . .
O46 O44 Cl4 68.9(13) . .
O46 O44 O43 126.5(19) . .
Cl4 O44 O43 57.9(14) . .
O43 O45 Cl4 61.9(13) . .
O43 O45 O47 117.9(19) . .
Cl4 O45 O47 56.6(14) . .
O44 O46 Cl4 68.9(13) . .
O44 O46 O42 127.1(18) . .
Cl4 O46 O42 58.2(14) . .
O44 O46 O83 130.9(44) . 14_556
Cl4 O46 O83 160.2(49) . 14_556
O42 O46 O83 102.0(43) . 14_556
Cl4 O47 O42 56.7(13) . .
Cl4 O47 O45 56.5(14) . .
O42 O47 O45 113.2(18) . .
O41 O48 Cl4 71.4(25) . .
O41 O48 O41A 9.7(100) . .
Cl4 O48 O41A 65.4(36) . .
O41 O48 O43 123.7(34) . .
Cl4 O48 O43 53.1(24) . .
O41A O48 O43 118.5(37) . .
O53 N50 O52 120.0(7) . .
O53 N50 O51 120.0(7) . .
O52 N50 O51 120.0(7) . .
O63 N60 O62 140.3(29) . .
O63 N60 O61 105.7(25) . .
O62 N60 O61 111.6(25) . .
O72 N70 O71 124.0(29) . .
O72 N70 O71 124.0(29) . 6_455
O71 N70 O71 111.9(57) . 6_455
O81 N80 O82 120.2(7) . .
O81 N80 O83 119.9(7) . .
O82 N80 O83 119.9(7) . .
O81 N80 O83 94.1(31) . 8_445
O82 N80 O83 107.7(29) . 8_445
O83 N80 O83 66.0(38) . 8_445
N80 O83 O83 67.2(27) . 8_445
N80 O83 N80 90.4(29) . 8_445
O83 O83 N80 46.8(22) 8_445 8_445
N80 O83 O46 143.1(41) . 14_546
O83 O83 O46 134.8(28) 8_445 14_546
N80 O83 O46 126.5(37) 8_445 14_546
N80 O82 O82 93.7(19) . 8_445

loop_
_geom_bond_atom_site_label_1
_geom_bond_atom_site_label_2
_geom_bond_distance
_geom_bond_site_symmetry_2
Pt1 N4' 1.97(2) .
Pt1 N10B 1.98(2) .
Pt1 N10A 1.999(15) .
Pt1 N4A 2.00(2) .
Pt2 N10C 2.02(2) .
Pt2 N10C 2.02(2) 3_655
Pt2 N4 2.01(2) .
Pt2 N4 2.01(2) 3_655
Pd1 N11 1.97(2) .
Pd1 N12 1.99(2) .
Pd1 N1 2.02(2) .
Pd1 N1' 2.03(2) .
Pd2 C21 1.66(4) 6
Pd2 C21 1.66(4) 8_455
Pd2 N1A 2.00(2) .
Pd2 N1A 2.00(2) 3_655
Pd2 N21 2.05(3) .
Pd2 N21 2.05(3) 3_655
N11 C11 1.48(4) .
N11 H11A 0.90 .
N11 H11B 0.90 .
N12 C12 1.50(3) .
N12 H12A 0.90 .
N12 H12B 0.90 .
C11 C12 1.26(4) .
C11 H11C 0.97 .
C11 H11D 0.97 .
C12 H12C 0.97 .
C12 H12D 0.97 .
C21 N21 0.93(5) 8_455
C21 C21 1.37(7) 8_455
C21 C21 1.41(7) 3_655
C21 N21 1.53(4) .
C21 Pd2 1.66(4) 6
C21 C21 1.94(7) 6
N21 C21 0.93(5) 8_455
N10A H10A 0.89 .
N10A H10B 0.89 .
N10A H10C 0.89 .
N10B H10D 0.89 .
N10B H10E 0.89 .
N10B H10F 0.89 .
N10C H10G 0.89 .
N10C H10H 0.89 .
N10C H10I 0.89 .
N1 C2 1.35(2) .
N1 C6 1.39(3) .
C2 C3 1.40(2) .
C2 C2' 1.42(2) .
C3 N4 1.33(2) .
C3 H3 0.93 .
N4 C5 1.35(3) .
C5 C6 1.37(3) .
C5 H5 0.93 .
C6 H6 0.93 .
N1' C6' 1.32(2) .
N1' C2' 1.36(2) .
C2' C3' 1.39(2) .
C3' N4' 1.40(2) .
C3' H3' 0.93 .
N4' C5' 1.37(2) .
C5' C6' 1.40(2) .
C5' H5' 0.93 .
C6' H6' 0.93 .
N1A C2A 1.35(2) .
N1A C6A 1.37(2) .
C2A C3A 1.36(2) .
C2A C2A 1.53(4) 3_655
C3A N4A 1.31(2) .
C3A H3A 0.93 .
N4A C5A 1.36(2) .
C5A C6A 1.38(2) .
C5A H5A 0.93 .
C6A H6A 0.93 .
Cl1 O13 1.38(3) .
Cl1 O13 1.38(3) 3_655
Cl1 O12 1.44(4) .
Cl1 O12 1.44(4) 3_655
Cl1 O11 1.46(3) .
Cl1 O11 1.46(3) 3_655
Cl1 O14 1.51(4) 3_655
Cl1 O14 1.51(4) .
O11 O12 0.85(4) .
O13 O14 0.94(4) .
O13 O13 1.71(7) 3_655
Cl2 O23 1.37(2) .
Cl2 O24 1.41(2) .
Cl2 O22 1.41(2) .
Cl2 O21 1.49(2) .
Cl3 O33 1.33(3) .
Cl3 O34 1.33(3) .
Cl3 O32 1.33(3) .
Cl3 O31 1.33(3) .
Cl4 O46 1.503(5) .
Cl4 O43 1.502(5) .
Cl4 O45 1.503(5) .
Cl4 O41A 1.510(11) .
Cl4 O44 1.503(5) .
Cl4 O42 1.501(6) .
Cl4 O41 1.505(5) .
Cl4 O47 1.504(5) .
Cl4 O48 1.498(7) .
O41 O41A 0.35(23) .
O41 O48 0.98(13) .
O41A O42 1.47(13) .
O41A O48 1.27(18) .
O42 O47 1.64(6) .
O42 O46 1.58(6) .
O43 O45 1.41(6) .
O43 O44 1.60(6) .
O43 O48 1.81(10) .
O44 O46 1.08(6) .
O45 O47 1.66(6) .
O46 O83 1.68(4) 14_556
N50 O53 1.201(5) .
N50 O52 1.201(5) .
N50 O51 1.200(5) .
N60 O63 1.236(15) .
N60 O62 1.241(15) .
N60 O61 1.248(15) .
N70 O72 1.25(5) .
N70 O71 1.30(3) .
N70 O71 1.30(3) 6_455
N80 O81 1.200(5) .
N80 O82 1.201(5) .
N80 O83 1.201(5) .
N80 O83 1.52(6) 8_445
O83 O83 1.50(9) 8_445
O83 N80 1.52(6) 8_445
O83 O46 1.68(4) 14_546
O82 O82 1.78(9) 8_445
O2W O2WA 1.64(8) 11
O2WA O2W 1.64(8) 11_556

loop_
_geom_torsion_atom_site_label_1
_geom_torsion_atom_site_label_2
_geom_torsion_atom_site_label_3
_geom_torsion_atom_site_label_4
_geom_torsion
_geom_torsion_site_symmetry_1
_geom_torsion_site_symmetry_4
N12 Pd1 N11 C11 2.8(19) . .
N1 Pd1 N11 C11 -173.4(19) . .
N1' Pd1 N11 C11 -149.5(320) . .
N11 Pd1 N12 C12 2.0(18) . .
N1 Pd1 N12 C12 133.9(76) . .
N1' Pd1 N12 C12 -178.6(18) . .
Pd1 N11 C11 C12 -9.7(52) . .
N11 C11 C12 N12 11.5(61) . .
Pd1 N12 C12 C11 -7.0(40) . .
N21 C21 N21 C21 63.7(61) 8_455 8_455
C21 C21 N21 C21 0.000(7) 8_455 8_455
C21 C21 N21 C21 -54.8(42) 3_655 8_455
Pd2 C21 N21 C21 -130.9(64) 6 8_455
C21 C21 N21 C21 -46.0(41) 6 8_455
N21 C21 N21 Pd2 87.3(42) 8_455 .
C21 C21 N21 Pd2 23.6(33) 8_455 .
C21 C21 N21 Pd2 -31.3(62) 3_655 .
Pd2 C21 N21 Pd2 -107.4(81) 6 .
C21 C21 N21 Pd2 -22.4(15) 6 .
C21 Pd2 N21 C21 54.0(47) 6 8_455
C21 Pd2 N21 C21 0.000(15) 8_455 8_455
N1A Pd2 N21 C21 -146.4(35) . 8_455
N1A Pd2 N21 C21 -82.2(176) 3_655 8_455
N21 Pd2 N21 C21 36.7(32) 3_655 8_455
C21 Pd2 N21 C21 27.6(19) 6 .
C21 Pd2 N21 C21 -26.4(38) 8_455 .
N1A Pd2 N21 C21 -172.8(27) . .
N1A Pd2 N21 C21 -108.5(162) 3_655 .
N21 Pd2 N21 C21 10.3(22) 3_655 .
N11 Pd1 N1 C2 179.7(14) . .
N12 Pd1 N1 C2 48.2(85) . .
N1' Pd1 N1 C2 0.2(13) . .
N11 Pd1 N1 C6 -9.9(19) . .
N12 Pd1 N1 C6 -141.4(74) . .
N1' Pd1 N1 C6 170.6(18) . .
C6 N1 C2 C3 9.5(28) . .
Pd1 N1 C2 C3 -179.3(13) . .
C6 N1 C2 C2' -172.9(18) . .
Pd1 N1 C2 C2' -1.8(22) . .
N1 C2 C3 N4 -6.2(29) . .
C2' C2 C3 N4 176.5(18) . .
C2 C3 N4 C5 0.5(29) . .
C2 C3 N4 Pt2 -177.1(14) . .
N10C Pt2 N4 C3 90.8(15) . .
N10C Pt2 N4 C3 -89.5(15) 3_655 .
N4 Pt2 N4 C3 0.6(14) 3_655 .
N10C Pt2 N4 C5 -86.8(17) . .
N10C Pt2 N4 C5 92.9(17) 3_655 .
N4 Pt2 N4 C5 -177.0(16) 3_655 .
C3 N4 C5 C6 1.6(32) . .
Pt2 N4 C5 C6 179.1(16) . .
N4 C5 C6 N1 1.9(35) . .
C2 N1 C6 C5 -7.6(32) . .
Pd1 N1 C6 C5 -177.5(15) . .
N11 Pd1 N1' C6' 157.3(321) . .
N12 Pd1 N1' C6' 5.1(16) . .
N1 Pd1 N1' C6' -178.7(17) . .
N11 Pd1 N1' C2' -22.6(332) . .
N12 Pd1 N1' C2' -174.8(12) . .
N1 Pd1 N1' C2' 1.4(12) . .
C6' N1' C2' C3' -1.0(26) . .
Pd1 N1' C2' C3' 179.0(13) . .
C6' N1' C2' C2 177.3(16) . .
Pd1 N1' C2' C2 -2.8(20) . .
N1 C2 C2' N1' 3.1(25) . .
C3 C2 C2' N1' -179.6(17) . .
N1 C2 C2' C3' -178.7(17) . .
C3 C2 C2' C3' -1.3(29) . .
N1' C2' C3' N4' 2.3(27) . .
C2 C2' C3' N4' -175.9(16) . .
C2' C3' N4' C5' -1.7(24) . .
C2' C3' N4' Pt1 -179.7(12) . .
N10B Pt1 N4' C5' -76.8(15) . .
N10A Pt1 N4' C5' 102.4(15) . .
N4A Pt1 N4' C5' -137.3(262) . .
N10B Pt1 N4' C3' 100.9(13) . .
N10A Pt1 N4' C3' -79.8(13) . .
N4A Pt1 N4' C3' 40.4(273) . .
C3' N4' C5' C6' 0.1(26) . .
Pt1 N4' C5' C6' 177.9(13) . .
C2' N1' C6' C5' -0.8(26) . .
Pd1 N1' C6' C5' 179.3(13) . .
N4' C5' C6' N1' 1.2(29) . .
C21 Pd2 N1A C2A -143.2(29) 6 .
C21 Pd2 N1A C2A 157.3(22) 8_455 .
N1A Pd2 N1A C2A -3.1(11) 3_655 .
N21 Pd2 N1A C2A 173.6(17) . .
N21 Pd2 N1A C2A -67.9(165) 3_655 .
C21 Pd2 N1A C6A 44.1(36) 6 .
C21 Pd2 N1A C6A -15.4(27) 8_455 .
N1A Pd2 N1A C6A -175.8(22) 3_655 .
N21 Pd2 N1A C6A 1.0(19) . .
N21 Pd2 N1A C6A 119.4(162) 3_655 .
C6A N1A C2A C3A -2.0(29) . .
Pd2 N1A C2A C3A -176.1(15) . .
C6A N1A C2A C2A -177.9(19) . 3_655
Pd2 N1A C2A C2A 8.0(27) . 3_655
N1A C2A C3A N4A 1.3(32) . .
C2A C2A C3A N4A 176.8(20) 3_655 .
C2A C3A N4A C5A -1.1(27) . .
C2A C3A N4A Pt1 177.9(14) . .
N4' Pt1 N4A C3A -36.9(273) . .
N10B Pt1 N4A C3A -97.4(14) . .
N10A Pt1 N4A C3A 83.4(13) . .
N4' Pt1 N4A C5A 142.1(262) . .
N10B Pt1 N4A C5A 81.6(15) . .
N10A Pt1 N4A C5A -97.7(14) . .
C3A N4A C5A C6A 1.9(26) . .
Pt1 N4A C5A C6A -177.1(13) . .
C2A N1A C6A C5A 2.9(29) . .
Pd2 N1A C6A C5A 175.9(15) . .
N4A C5A C6A N1A -3.0(31) . .
O13 Cl1 O11 O12 -3.1(58) . .
O13 Cl1 O11 O12 -92.2(40) 3_655 .
O12 Cl1 O11 O12 0.0 . .
O12 Cl1 O11 O12 149.4(32) 3_655 .
O11 Cl1 O11 O12 118.5(45) 3_655 .
O14 Cl1 O11 O12 -127.1(39) 3_655 .
O14 Cl1 O11 O12 26.4(44) . .
Cl1 O11 O12 Cl1 0.0 . .
O13 Cl1 O12 O11 178.1(36) . .
O13 Cl1 O12 O11 97.4(40) 3_655 .
O12 Cl1 O12 O11 -43.1(34) 3_655 .
O11 Cl1 O12 O11 0.0 . .
O11 Cl1 O12 O11 -66.6(50) 3_655 .
O14 Cl1 O12 O11 58.6(42) 3_655 .
O14 Cl1 O12 O11 -155.9(41) . .
O13 Cl1 O13 O14 146.3(43) 3_655 .
O12 Cl1 O13 O14 45.6(36) . .
O12 Cl1 O13 O14 -105.3(33) 3_655 .
O11 Cl1 O13 O14 47.5(48) . .
O11 Cl1 O13 O14 -70.1(35) 3_655 .
O14 Cl1 O13 O14 167.0(20) 3_655 .
O14 Cl1 O13 O14 0.0 . .
O13 Cl1 O13 O13 0.0 3_655 3_655
O12 Cl1 O13 O13 -100.6(23) . 3_655
O12 Cl1 O13 O13 108.4(22) 3_655 3_655
O11 Cl1 O13 O13 -98.8(35) . 3_655
O11 Cl1 O13 O13 143.7(20) 3_655 3_655
O14 Cl1 O13 O13 20.8(26) 3_655 3_655
O14 Cl1 O13 O13 -146.3(43) . 3_655
Cl1 O13 O14 Cl1 0.0 . .
O13 O13 O14 Cl1 30.8(32) 3_655 .
O13 Cl1 O14 O13 0.0 . .
O13 Cl1 O14 O13 -34.5(45) 3_655 .
O12 Cl1 O14 O13 -137.8(35) . .
O12 Cl1 O14 O13 87.0(34) 3_655 .
O11 Cl1 O14 O13 -152.2(30) . .
O11 Cl1 O14 O13 115.4(34) 3_655 .
O14 Cl1 O14 O13 -21.2(28) 3_655 .
O46 Cl4 O41 O41A -39.0(653) . .
O43 Cl4 O41 O41A -160.8(613) . .
O45 Cl4 O41 O41A 137.5(616) . .
O41A Cl4 O41 O41A 0.00(10) . .
O44 Cl4 O41 O41A -86.2(637) . .
O42 Cl4 O41 O41A 7.6(621) . .
O47 Cl4 O41 O41A 68.6(635) . .
O48 Cl4 O41 O41A -151.1(709) . .
O46 Cl4 O41 O48 112.2(105) . .
O43 Cl4 O41 O48 -9.7(131) . .
O45 Cl4 O41 O48 -71.3(125) . .
O41A Cl4 O41 O48 151.1(709) . .
O44 Cl4 O41 O48 65.0(130) . .
O42 Cl4 O41 O48 158.8(123) . .
O47 Cl4 O41 O48 -140.2(110) . .
O48 Cl4 O41 O48 0.00(3) . .
O48 O41 O41A O42 -59.7(1000) . .
Cl4 O41 O41A O42 -12.1(961) . .
O48 O41 O41A Cl4 -47.5(651) . .
Cl4 O41 O41A Cl4 0.00(3) . .
O48 O41 O41A O48 0.00(7) . .
Cl4 O41 O41A O48 47.5(652) . .
O46 Cl4 O41A O41 144.1(607) . .
O43 Cl4 O41A O41 21.6(688) . .
O45 Cl4 O41A O41 -48.1(672) . .
O44 Cl4 O41A O41 106.8(608) . .
O42 Cl4 O41A O41 -171.5(692) . .
O41 Cl4 O41A O41 0.00(10) . .
O47 Cl4 O41A O41 -112.9(623) . .
O48 Cl4 O41A O41 22.8(566) . .
O46 Cl4 O41A O42 -44.4(91) . .
O43 Cl4 O41A O42 -166.9(47) . .
O45 Cl4 O41A O42 123.4(64) . .
O44 Cl4 O41A O42 -81.7(110) . .
O42 Cl4 O41A O42 0.00(5) . .
O41 Cl4 O41A O42 171.5(692) . .
O47 Cl4 O41A O42 58.6(76) . .
O48 Cl4 O41A O42 -165.7(148) . .
O46 Cl4 O41A O48 121.3(82) . .
O43 Cl4 O41A O48 -1.2(146) . .
O45 Cl4 O41A O48 -71.0(131) . .
O44 Cl4 O41A O48 84.0(106) . .
O42 Cl4 O41A O48 165.7(148) . .
O41 Cl4 O41A O48 -22.8(567) . .
O47 Cl4 O41A O48 -135.7(89) . .
O48 Cl4 O41A O48 0.00(5) . .
O41 O41A O42 Cl4 13.8(1000) . .
Cl4 O41A O42 Cl4 0.00(5) . .
O48 O41A O42 Cl4 -15.5(148) . .
O41 O41A O42 O47 -37.3(1000) . .
Cl4 O41A O42 O47 -51.1(59) . .
O48 O41A O42 O47 -66.6(201) . .
O41 O41A O42 O46 55.1(1000) . .
Cl4 O41A O42 O46 41.3(78) . .
O48 O41A O42 O46 25.8(220) . .
O46 Cl4 O42 O41A 131.1(123) . .
O43 Cl4 O42 O41A 106.3(225) . .
O45 Cl4 O42 O41A -110.9(124) . .
O41A Cl4 O42 O41A 0.00(4) . .
O44 Cl4 O42 O41A 131.6(120) . .
O41 Cl4 O42 O41A -2.1(167) . .
O47 Cl4 O42 O41A -111.7(124) . .
O48 Cl4 O42 O41A 11.5(123) . .
O46 Cl4 O42 O47 -117.2(38) . .
O43 Cl4 O42 O47 -142.0(190) . .
O45 Cl4 O42 O47 0.8(53) . .
O41A Cl4 O42 O47 111.7(124) . .
O44 Cl4 O42 O47 -116.6(36) . .
O41 Cl4 O42 O47 109.7(58) . .
O47 Cl4 O42 O47 0.0 . .
O48 Cl4 O42 O47 123.2(56) . .
O46 Cl4 O42 O46 0.000(14) . .
O43 Cl4 O42 O46 -24.8(197) . .
O45 Cl4 O42 O46 118.0(49) . .
O41A Cl4 O42 O46 -131.1(123) . .
O44 Cl4 O42 O46 0.5(42) . .
O41 Cl4 O42 O46 -133.2(62) . .
O47 Cl4 O42 O46 117.2(38) . .
O48 Cl4 O42 O46 -119.6(56) . .
O46 Cl4 O43 O45 124.9(40) . .
O45 Cl4 O43 O45 0.0 . .
O41A Cl4 O43 O45 -112.9(121) . .
O44 Cl4 O43 O45 120.7(42) . .
O42 Cl4 O43 O45 148.0(189) . .
O41 Cl4 O43 O45 -107.7(64) . .
O47 Cl4 O43 O45 9.9(48) . .
O48 Cl4 O43 O45 -113.9(57) . .
O46 Cl4 O43 O44 4.2(41) . .
O45 Cl4 O43 O44 -120.7(42) . .
O41A Cl4 O43 O44 126.4(119) . .
O44 Cl4 O43 O44 0.000(12) . .
O42 Cl4 O43 O44 27.3(195) . .
O41 Cl4 O43 O44 131.6(63) . .
O47 Cl4 O43 O44 -110.8(41) . .
O48 Cl4 O43 O44 125.4(55) . .
O46 Cl4 O43 O48 -121.2(54) . .
O45 Cl4 O43 O48 113.9(57) . .
O41A Cl4 O43 O48 1.0(117) . .
O44 Cl4 O43 O48 -125.4(55) . .
O42 Cl4 O43 O48 -98.2(196) . .
O41 Cl4 O43 O48 6.2(85) . .
O47 Cl4 O43 O48 123.7(59) . .
O48 Cl4 O43 O48 0.000(14) . .
O46 Cl4 O44 O46 0.00(2) . .
O43 Cl4 O44 O46 173.9(60) . .
O45 Cl4 O44 O46 -140.0(50) . .
O41A Cl4 O44 O46 60.4(108) . .
O42 Cl4 O44 O46 -0.7(56) . .
O41 Cl4 O44 O46 78.8(71) . .
O47 Cl4 O44 O46 -72.1(57) . .
O48 Cl4 O44 O46 116.0(66) . .
O46 Cl4 O44 O43 -173.9(60) . .
O43 Cl4 O44 O43 0.000(11) . .
O45 Cl4 O44 O43 46.0(32) . .
O41A Cl4 O44 O43 -113.6(98) . .
O42 Cl4 O44 O43 -174.6(40) . .
O41 Cl4 O44 O43 -95.2(60) . .
O47 Cl4 O44 O43 113.9(42) . .
O48 Cl4 O44 O43 -57.9(55) . .
O45 O43 O44 O46 -57.1(84) . .
Cl4 O43 O44 O46 -7.0(69) . .
O48 O43 O44 O46 33.6(86) . .
O45 O43 O44 Cl4 -50.0(26) . .
Cl4 O43 O44 Cl4 0.000(13) . .
O48 O43 O44 Cl4 40.6(34) . .
Cl4 O43 O45 Cl4 0.0 . .
O44 O43 O45 Cl4 47.3(24) . .
O48 O43 O45 Cl4 -46.8(31) . .
Cl4 O43 O45 O47 -8.5(41) . .
O44 O43 O45 O47 38.8(55) . .
O48 O43 O45 O47 -55.4(56) . .
O46 Cl4 O45 O43 -84.4(51) . .
O43 Cl4 O45 O43 0.0 . .
O41A Cl4 O45 O43 110.5(105) . .
O44 Cl4 O45 O43 -51.4(36) . .
O42 Cl4 O45 O43 -171.8(52) . .
O41 Cl4 O45 O43 99.5(57) . .
O47 Cl4 O45 O43 -171.0(44) . .
O48 Cl4 O45 O43 63.1(52) . .
O46 Cl4 O45 O47 86.5(46) . .
O43 Cl4 O45 O47 171.0(44) . .
O41A Cl4 O45 O47 -78.5(103) . .
O44 Cl4 O45 O47 119.6(34) . .
O42 Cl4 O45 O47 -0.8(53) . .
O41 Cl4 O45 O47 -89.5(55) . .
O47 Cl4 O45 O47 0.0 . .
O48 Cl4 O45 O47 -125.9(54) . .
Cl4 O44 O46 Cl4 0.00(2) . .
O43 O44 O46 Cl4 6.4(63) . .
Cl4 O44 O46 O42 0.8(65) . .
O43 O44 O46 O42 7.2(119) . .
Cl4 O44 O46 O83 -179.8(71) . 14_556
O43 O44 O46 O83 -173.5(44) . 14_556
O43 Cl4 O46 O44 -5.7(56) . .
O45 Cl4 O46 O44 53.6(65) . .
O41A Cl4 O46 O44 -139.0(100) . .
O44 Cl4 O46 O44 0.00(2) . .
O42 Cl4 O46 O44 179.2(61) . .
O41 Cl4 O46 O44 -130.4(64) . .
O47 Cl4 O46 O44 123.0(50) . .
O48 Cl4 O46 O44 -87.0(73) . .
O43 Cl4 O46 O42 175.1(40) . .
O45 Cl4 O46 O42 -125.7(47) . .
O41A Cl4 O46 O42 41.7(92) . .
O44 Cl4 O46 O42 -179.2(61) . .
O42 Cl4 O46 O42 0.00(2) . .
O41 Cl4 O46 O42 50.4(61) . .
O47 Cl4 O46 O42 -56.2(33) . .
O48 Cl4 O46 O42 93.8(65) . .
O43 Cl4 O46 O83 174.0(119) . 14_556
O45 Cl4 O46 O83 -126.8(119) . 14_556
O41A Cl4 O46 O83 40.6(160) . 14_556
O44 Cl4 O46 O83 179.6(158) . 14_556
O42 Cl4 O46 O83 -1.1(120) . 14_556
O41 Cl4 O46 O83 49.3(147) . 14_556
O47 Cl4 O46 O83 -57.3(132) . 14_556
O48 Cl4 O46 O83 92.7(141) . 14_556
O41A O42 O46 O44 -43.6(121) . .
Cl4 O42 O46 O44 -0.9(71) . .
O47 O42 O46 O44 47.4(83) . .
O41A O42 O46 Cl4 -42.7(82) . .
Cl4 O42 O46 Cl4 0.000(14) . .
O47 O42 O46 Cl4 48.2(22) . .
O41A O42 O46 O83 136.9(88) . 14_556
Cl4 O42 O46 O83 179.6(42) . 14_556
O47 O42 O46 O83 -132.1(36) . 14_556
O46 Cl4 O47 O42 54.3(33) . .
O43 Cl4 O47 O42 171.8(45) . .
O45 Cl4 O47 O42 -179.3(42) . .
O41A Cl4 O47 O42 -52.5(72) . .
O44 Cl4 O47 O42 95.0(42) . .
O42 Cl4 O47 O42 0.0 . .
O41 Cl4 O47 O42 -64.9(47) . .
O48 Cl4 O47 O42 -94.4(67) . .
O46 Cl4 O47 O45 -126.4(37) . .
O43 Cl4 O47 O45 -8.9(43) . .
O45 Cl4 O47 O45 0.0 . .
O41A Cl4 O47 O45 126.8(78) . .
O44 Cl4 O47 O45 -85.7(41) . .
O42 Cl4 O47 O45 179.3(42) . .
O41 Cl4 O47 O45 114.4(44) . .
O48 Cl4 O47 O45 84.9(66) . .
O41A O42 O47 Cl4 54.4(75) . .
Cl4 O42 O47 Cl4 0.0 . .
O46 O42 O47 Cl4 -49.3(22) . .
O41A O42 O47 O45 53.8(91) . .
Cl4 O42 O47 O45 -0.6(38) . .
O46 O42 O47 O45 -49.8(49) . .
O43 O45 O47 Cl4 9.0(43) . .
Cl4 O45 O47 Cl4 0.0 . .
O43 O45 O47 O42 9.6(69) . .
Cl4 O45 O47 O42 0.6(38) . .
O41A O41 O48 Cl4 51.1(739) . .
Cl4 O41 O48 Cl4 0.00(3) . .
O41A O41 O48 O41A 0.0(2) . .
Cl4 O41 O48 O41A -51.1(740) . .
O41A O41 O48 O43 60.1(831) . .
Cl4 O41 O48 O43 9.0(118) . .
O46 Cl4 O48 O41 -90.3(120) . .
O43 Cl4 O48 O41 170.6(126) . .
O45 Cl4 O48 O41 120.3(112) . .
O41A Cl4 O48 O41 -8.3(203) . .
O44 Cl4 O48 O41 -136.8(108) . .
O42 Cl4 O48 O41 -21.1(121) . .
O41 Cl4 O48 O41 0.00(4) . .
O47 Cl4 O48 O41 51.9(136) . .
O46 Cl4 O48 O41A -82.0(135) . .
O43 Cl4 O48 O41A 179.0(125) . .
O45 Cl4 O48 O41A 128.7(124) . .
O41A Cl4 O48 O41A 0.00(5) . .
O44 Cl4 O48 O41A -128.5(128) . .
O42 Cl4 O48 O41A -12.8(131) . .
O41 Cl4 O48 O41A 8.3(204) . .
O47 Cl4 O48 O41A 60.2(129) . .
O46 Cl4 O48 O43 99.0(52) . .
O43 Cl4 O48 O43 0.000(15) . .
O45 Cl4 O48 O43 -50.3(33) . .
O41A Cl4 O48 O43 -179.0(125) . .
O44 Cl4 O48 O43 52.5(42) . .
O42 Cl4 O48 O43 168.3(41) . .
O41 Cl4 O48 O43 -170.6(126) . .
O47 Cl4 O48 O43 -118.7(52) . .
O41 O41A O48 O41 0.0(3) . .
O42 O41A O48 O41 140.8(932) . .
Cl4 O41A O48 O41 125.8(811) . .
O41 O41A O48 Cl4 -125.8(812) . .
O42 O41A O48 Cl4 14.9(145) . .
Cl4 O41A O48 Cl4 0.00(5) . .
O41 O41A O48 O43 -124.9(725) . .
O42 O41A O48 O43 15.9(255) . .
Cl4 O41A O48 O43 0.9(114) . .
O45 O43 O48 O41 43.2(165) . .
Cl4 O43 O48 O41 -10.7(141) . .
O44 O43 O48 O41 -54.5(165) . .
O45 O43 O48 Cl4 53.9(35) . .
Cl4 O43 O48 Cl4 0.00(2) . .
O44 O43 O48 Cl4 -43.8(36) . .
O45 O43 O48 O41A 52.8(139) . .
Cl4 O43 O48 O41A -1.1(130) . .
O44 O43 O48 O41A -44.9(141) . .
O81 N80 O83 O83 -80.4(35) . 8_445
O82 N80 O83 O83 97.3(34) . 8_445
O83 N80 O83 O83 0.000(2) 8_445 8_445
O81 N80 O83 N80 -122.3(37) . 8_445
O82 N80 O83 N80 55.5(35) . 8_445
O83 N80 O83 N80 -41.8(21) 8_445 8_445
O81 N80 O83 O46 55.0(72) . 14_546
O82 N80 O83 O46 -127.2(65) . 14_546
O83 N80 O83 O46 135.5(61) 8_445 14_546
O81 N80 O82 O82 143.2(43) . 8_445
O83 N80 O82 O82 -34.6(48) . 8_445
O83 N80 O82 O82 37.4(43) 8_445 8_445
